data_4348621
loop_
_publ_author_name
'Preston, Dan'
'Tucker, Robert A. J.'
'Garden, Anna L.'
'Crowley, James D.'

_publ_section_title
;
 Heterometallic [MnPtn(L)2n](x+) Macrocycles from Dichloromethane-Derived
 Bis-2-pyridyl-1,2,3-triazole Ligands.
;
_journal_issue 17
_journal_name_full 'Inorganic chemistry'
_journal_page_first 8928
_journal_page_last 8934
_journal_paper_doi 10.1021/acs.inorgchem.6b01435
_journal_volume 55
_journal_year 2016
_chemical_formula_sum 'C36 H38 Ag2 F12 N18 O2 Sb2'
_chemical_formula_weight 1442.08
_space_group_crystal_system triclinic
_space_group_IT_number 2
_space_group_name_Hall '-P 1'
_space_group_name_H-M_alt 'P -1'
_atom_sites_solution_hydrogens geom
_audit_creation_method SHELXL-2014
_cell_angle_alpha 71.011(3)
_cell_angle_beta 86.559(4)
_cell_angle_gamma 83.594(4)
_cell_formula_units_Z 2
_cell_length_a 9.4761(6)
_cell_length_b 13.2907(5)
_cell_length_c 19.9576(7)
_cell_measurement_reflns_used 9633
_cell_measurement_temperature 100.02(10)
_cell_measurement_theta_max 73.7860
_cell_measurement_theta_min 3.5420
_cell_volume 2361.2(2)
_computing_cell_refinement
;
CrysAlisPro, Agilent Technologies,
Version 1.171.37.33 (release 27-03-2014 CrysAlis171 .NET)
(compiled Mar 27 2014,17:12:48)
;
_computing_data_collection
;
CrysAlisPro, Agilent Technologies,
Version 1.171.37.33 (release 27-03-2014 CrysAlis171 .NET)
(compiled Mar 27 2014,17:12:48)
;
_computing_data_reduction
;
CrysAlisPro, Agilent Technologies,
Version 1.171.37.33 (release 27-03-2014 CrysAlis171 .NET)
(compiled Mar 27 2014,17:12:48)
;
_computing_structure_refinement 'SHELXL-2014 (Sheldrick, 2014)'
_diffrn_ambient_temperature 100.02(10)
_diffrn_detector_area_resol_mean 5.1725
_diffrn_measured_fraction_theta_full 0.999
_diffrn_measured_fraction_theta_max 0.972
_diffrn_measurement_device_type 'SuperNova (Cu) X-ray Source'
_diffrn_measurement_method '\w scans'
_diffrn_radiation_type CuK\a
_diffrn_radiation_wavelength 1.54184
_diffrn_reflns_av_R_equivalents 0.1478
_diffrn_reflns_av_unetI/netI 0.1149
_diffrn_reflns_Laue_measured_fraction_full 0.999
_diffrn_reflns_Laue_measured_fraction_max 0.972
_diffrn_reflns_limit_h_max 11
_diffrn_reflns_limit_h_min -10
_diffrn_reflns_limit_k_max 16
_diffrn_reflns_limit_k_min -13
_diffrn_reflns_limit_l_max 24
_diffrn_reflns_limit_l_min -24
_diffrn_reflns_number 25456
_diffrn_reflns_point_group_measured_fraction_full 0.999
_diffrn_reflns_point_group_measured_fraction_max 0.972
_diffrn_reflns_theta_full 67.684
_diffrn_reflns_theta_max 74.100
_diffrn_reflns_theta_min 3.534
_diffrn_source 'sealed X-ray tube'
_exptl_absorpt_coefficient_mu 16.463
_exptl_absorpt_correction_T_max 1.00000
_exptl_absorpt_correction_T_min 0.34512
_exptl_absorpt_correction_type gaussian
_exptl_absorpt_process_details
;
CrysAlisPro, Agilent Technologies,
Version 1.171.37.33 (release 27-03-2014 CrysAlis171 .NET)
(compiled Mar 27 2014,17:12:48)
Empirical absorption correction using spherical harmonics,
 implemented in SCALE3 ABSPACK scaling algorithm.
Empirical absorption correction using spherical harmonics,
 implemented in SCALE3 ABSPACK scaling algorithm.
;
_exptl_crystal_colour colourless
_exptl_crystal_density_diffrn 2.028
_exptl_crystal_description needle
_exptl_crystal_F_000 1400
_exptl_crystal_size_max 0.2098
_exptl_crystal_size_mid 0.1257
_exptl_crystal_size_min 0.0501
_refine_diff_density_max 6.467
_refine_diff_density_min -2.274
_refine_diff_density_rms 0.392
_refine_ls_extinction_method none
_refine_ls_goodness_of_fit_ref 1.526
_refine_ls_hydrogen_treatment constr
_refine_ls_matrix_type full
_refine_ls_number_parameters 653
_refine_ls_number_reflns 9338
_refine_ls_number_restraints 0
_refine_ls_restrained_S_all 1.526
_refine_ls_R_factor_all 0.1294
_refine_ls_R_factor_gt 0.1085
_refine_ls_shift/su_max 0.001
_refine_ls_shift/su_mean 0.000
_refine_ls_structure_factor_coef Fsqd
_refine_ls_weighting_details 'w=1/[\s^2^(Fo^2^)+(0.1000P)^2^] where P=(Fo^2^+2Fc^2^)/3'
_refine_ls_weighting_scheme calc
_refine_ls_wR_factor_gt 0.2656
_refine_ls_wR_factor_ref 0.2865
_reflns_Friedel_coverage 0.000
_reflns_number_gt 7044
_reflns_number_total 9338
_reflns_threshold_expression 'I > 2\s(I)'
_cod_data_source_file ic6b01435_si_002.cif
_cod_data_source_block Ag1aPbar1
_cod_depositor_comments
;
The following automatic conversions were performed:

data item '_exptl_absorpt_correction_type' value 'Gaussian' was
changed to 'gaussian' in accordance with the
/home/saulius/struct/COD-crude-data/automatic-downloads/DataCite-retrospective/ACS/depositions/lib/dictionaries/cif_core.dic
dictionary named 'cif_core.dic' version 2.4.2 last updated on
2011-04-26.

Automatic conversion script
Id: cif_fix_values 6909 2019-04-08 15:41:33Z antanas 
;
_cod_database_code 4348621
_shelx_space_group_comment
;
The symmetry employed for this shelxl refinement is uniquely defined
by the following loop, which should always be used as a source of
symmetry information in preference to the above space-group names.
They are only intended as comments.
;
_shelxl_version_number 2014-3

loop_
_space_group_symop_operation_xyz
'x, y, z'
'-x, -y, -z'

loop_
_atom_site_label
_atom_site_type_symbol
_atom_site_fract_x
_atom_site_fract_y
_atom_site_fract_z
_atom_site_U_iso_or_equiv
_atom_site_adp_type
_atom_site_occupancy
_atom_site_site_symmetry_order
_atom_site_calc_flag
_atom_site_refinement_flags_posn
_atom_site_refinement_flags_adp
Sb1 Sb 1.24321(9) 1.18661(6) -0.17756(4) 0.0337(2) Uani 1 1 d . .
Ag2 Ag 1.22159(10) 1.45853(8) 0.02868(4) 0.0349(3) Uani 1 1 d . .
Ag1 Ag 1.23095(11) 1.48169(8) -0.50096(4) 0.0411(3) Uani 1 1 d . .
F5 F 1.2071(9) 1.3380(7) -0.2057(4) 0.0400(17) Uani 1 1 d . .
N1 N 1.5038(11) 1.4815(8) -0.6932(5) 0.027(2) Uani 1 1 d . .
N9 N 1.0034(10) 1.5006(7) -0.1707(5) 0.0251(18) Uani 1 1 d . .
F6 F 1.2834(13) 1.0375(7) -0.1500(6) 0.065(3) Uani 1 1 d . .
F3 F 1.1699(13) 1.1894(9) -0.2635(6) 0.071(3) Uani 1 1 d . .
N16 N 1.5032(10) 1.4795(8) 0.1868(5) 0.0253(19) Uani 1 1 d . .
F1 F 1.3147(18) 1.1912(8) -0.0925(6) 0.089(5) Uani 1 1 d . .
N8 N 0.9965(10) 1.5213(8) -0.2951(5) 0.028(2) Uani 1 1 d . .
N13 N 1.3455(11) 1.6233(8) -0.0344(5) 0.028(2) Uani 1 1 d . .
C30 C 1.5435(13) 1.5625(9) 0.1329(5) 0.026(2) Uani 1 1 d . .
H30 H 1.6171 1.6060 0.1318 0.031 Uiso 1 1 calc R U
N5 N 1.0790(14) 1.3587(9) -0.4621(6) 0.040(3) Uani 1 1 d . .
N7 N 1.1075(12) 1.5536(9) -0.3387(5) 0.032(2) Uani 1 1 d . .
N15 N 1.3934(11) 1.4355(8) 0.1703(5) 0.029(2) Uani 1 1 d . .
N2 N 1.3857(12) 1.4485(9) -0.6559(5) 0.032(2) Uani 1 1 d . .
N3 N 1.3608(12) 1.5039(9) -0.6122(5) 0.035(2) Uani 1 1 d . .
N14 N 1.3655(12) 1.4919(8) 0.1036(5) 0.030(2) Uani 1 1 d . .
N6 N 1.1224(12) 1.4935(9) -0.3817(5) 0.034(2) Uani 1 1 d . .
C16 C 0.9586(15) 1.5700(10) -0.2419(6) 0.033(3) Uani 1 1 d . .
H16A H 0.8543 1.5874 -0.2411 0.039 Uiso 1 1 calc R U
H16B H 1.0031 1.6379 -0.2541 0.039 Uiso 1 1 calc R U
C15 C 0.9379(15) 1.4416(10) -0.3080(6) 0.033(3) Uani 1 1 d . .
H15 H 0.8592 1.4053 -0.2842 0.040 Uiso 1 1 calc R U
N12 N 1.0791(12) 1.3183(8) 0.0558(5) 0.032(2) Uani 1 1 d . .
C28 C 1.4438(13) 1.6440(10) 0.0044(6) 0.030(2) Uani 1 1 d . .
N11 N 1.1320(12) 1.4560(9) -0.0795(5) 0.034(2) Uani 1 1 d . .
C27 C 1.5362(16) 1.7233(10) -0.0229(7) 0.037(3) Uani 1 1 d . .
H27 H 1.6054 1.7359 0.0052 0.044 Uiso 1 1 calc R U
C26 C 1.5197(18) 1.7829(10) -0.0943(7) 0.044(3) Uani 1 1 d . .
H26 H 1.5788 1.8387 -0.1156 0.053 Uiso 1 1 calc R U
F4 F 1.4240(11) 1.2051(8) -0.2203(7) 0.067(3) Uani 1 1 d . .
C14 C 1.0212(13) 1.4250(10) -0.3651(6) 0.031(2) Uani 1 1 d . .
C6 C 1.5500(18) 1.7775(12) -0.5423(9) 0.047(3) Uani 1 1 d . .
H6 H 1.6103 1.8331 -0.5506 0.056 Uiso 1 1 calc R U
C3 C 1.4594(13) 1.5739(9) -0.6220(5) 0.027(2) Uani 1 1 d . .
C18 C 1.0288(13) 1.3852(9) -0.0671(6) 0.028(2) Uani 1 1 d . .
N10 N 1.1191(13) 1.5248(9) -0.1426(5) 0.035(2) Uani 1 1 d . .
C17 C 0.9459(12) 1.4139(9) -0.1265(6) 0.026(2) Uani 1 1 d . .
H17 H 0.8675 1.3806 -0.1342 0.031 Uiso 1 1 calc R U
C1 C 1.5644(15) 1.4317(10) -0.7438(6) 0.031(2) Uani 1 1 d . .
H1A H 1.5496 1.3548 -0.7261 0.038 Uiso 1 1 calc R U
H1B H 1.6681 1.4374 -0.7481 0.038 Uiso 1 1 calc R U
N4 N 1.3738(14) 1.6150(9) -0.5178(5) 0.040(3) Uani 1 1 d . .
C29 C 1.4536(13) 1.5704(10) 0.0793(6) 0.029(2) Uani 1 1 d . .
C24 C 1.3372(17) 1.6851(11) -0.1030(6) 0.039(3) Uani 1 1 d . .
H24 H 1.2679 1.6731 -0.1313 0.046 Uiso 1 1 calc R U
C5 C 1.5501(17) 1.7211(10) -0.5898(7) 0.039(3) Uani 1 1 d . .
H5 H 1.6095 1.7381 -0.6312 0.047 Uiso 1 1 calc R U
C19 C 1.0223(14) 1.3002(10) 0.0011(6) 0.031(2) Uani 1 1 d . .
C2 C 1.5544(15) 1.5612(9) -0.6756(5) 0.031(3) Uani 1 1 d . .
H2 H 1.6346 1.5989 -0.6949 0.037 Uiso 1 1 calc R U
C20 C 0.9525(17) 1.2069(10) 0.0097(8) 0.041(3) Uani 1 1 d . .
H20 H 0.9110 1.1960 -0.0293 0.049 Uiso 1 1 calc R U
C8 C 1.3744(19) 1.6695(12) -0.4720(8) 0.047(4) Uani 1 1 d . .
H8 H 1.3137 1.6511 -0.4311 0.056 Uiso 1 1 calc R U
C4 C 1.4625(15) 1.6398(10) -0.5760(6) 0.033(3) Uani 1 1 d . .
C13 C 1.0039(15) 1.3495(10) -0.4024(7) 0.036(3) Uani 1 1 d . .
F2 F 1.0688(17) 1.1721(9) -0.1392(8) 0.090(4) Uani 1 1 d . .
C22 C 1.0052(17) 1.1515(11) 0.1314(8) 0.046(4) Uani 1 1 d . .
H22 H 0.9998 1.1020 0.1779 0.056 Uiso 1 1 calc R U
C7 C 1.4601(17) 1.7518(12) -0.4818(8) 0.044(3) Uani 1 1 d . .
H7 H 1.4579 1.7895 -0.4486 0.052 Uiso 1 1 calc R U
C25 C 1.4236(17) 1.7637(11) -0.1335(7) 0.042(3) Uani 1 1 d . .
H25 H 1.4154 1.8046 -0.1822 0.051 Uiso 1 1 calc R U
C12 C 0.916(2) 1.2683(12) -0.3775(10) 0.056(4) Uani 1 1 d . .
H12 H 0.8646 1.2611 -0.3341 0.067 Uiso 1 1 calc R U
C21 C 0.9477(19) 1.1325(13) 0.0772(8) 0.052(4) Uani 1 1 d . .
H21 H 0.9041 1.0685 0.0851 0.062 Uiso 1 1 calc R U
C10 C 0.977(2) 1.2075(13) -0.4729(11) 0.060(5) Uani 1 1 d . .
H10 H 0.9686 1.1600 -0.4990 0.072 Uiso 1 1 calc R U
C23 C 1.0728(16) 1.2442(12) 0.1192(7) 0.041(3) Uani 1 1 d . .
H23 H 1.1160 1.2548 0.1578 0.049 Uiso 1 1 calc R U
C11 C 0.899(2) 1.1983(13) -0.4127(13) 0.063(5) Uani 1 1 d . .
H11 H 0.8352 1.1449 -0.3954 0.076 Uiso 1 1 calc R U
C9 C 1.0687(19) 1.2875(13) -0.4967(8) 0.052(4) Uani 1 1 d . .
H9 H 1.1258 1.2921 -0.5382 0.062 Uiso 1 1 calc R U
Sb2 Sb 0.71419(11) 1.88311(6) -0.34893(4) 0.0411(3) Uani 1 1 d . .
F9 F 0.6412(16) 1.8991(11) -0.4390(6) 0.086(4) Uani 1 1 d . .
F11 F 0.6194(14) 2.0141(8) -0.3522(8) 0.084(4) Uani 1 1 d . .
F12 F 0.8175(16) 1.7578(11) -0.3509(7) 0.084(4) Uani 1 1 d . .
F7 F 0.776(3) 1.8640(17) -0.2596(10) 0.188(13) Uani 1 1 d . .
F8 F 0.5575(18) 1.8133(9) -0.3126(7) 0.092(4) Uani 1 1 d . .
F10 F 0.8759(13) 1.9546(9) -0.3932(10) 0.098(5) Uani 1 1 d . .
N51 N 0.2174(14) 1.9086(8) -0.3500(6) 0.039(3) Uani 1 1 d . .
O61 O 0.7253(11) 1.3034(8) -0.1946(6) 0.043(2) Uani 1 1 d . .
N61 N 0.7020(13) 1.1248(9) -0.1403(7) 0.040(3) Uani 1 1 d . .
C51 C 0.1759(15) 1.8038(11) -0.3212(8) 0.040(3) Uani 1 1 d . .
H51 H 0.1560 1.7680 -0.3532 0.048 Uiso 1 1 calc R U
C52 C 0.240(2) 1.9575(12) -0.4242(8) 0.050(4) Uani 1 1 d . .
H52A H 0.2610 1.9020 -0.4468 0.074 Uiso 1 1 calc R U
H52B H 0.3193 2.0014 -0.4325 0.074 Uiso 1 1 calc R U
H52C H 0.1536 2.0027 -0.4445 0.074 Uiso 1 1 calc R U
C53 C 0.238(2) 1.9679(12) -0.3030(8) 0.056(4) Uani 1 1 d . .
H53A H 0.1655 2.0289 -0.3112 0.084 Uiso 1 1 calc R U
H53B H 0.3325 1.9939 -0.3121 0.084 Uiso 1 1 calc R U
H53C H 0.2306 1.9214 -0.2537 0.084 Uiso 1 1 calc R U
C61 C 0.6996(17) 1.2258(15) -0.1424(10) 0.054(4) Uani 1 1 d . .
H61 H 0.6757 1.2401 -0.0992 0.064 Uiso 1 1 calc R U
C63 C 0.736(2) 1.0982(16) -0.2063(10) 0.066(5) Uani 1 1 d . .
H63A H 0.8247 1.1275 -0.2277 0.099 Uiso 1 1 calc R U
H63B H 0.6588 1.1293 -0.2397 0.099 Uiso 1 1 calc R U
H63C H 0.7471 1.0204 -0.1954 0.099 Uiso 1 1 calc R U
O51 O 0.1645(13) 1.7581(8) -0.2601(5) 0.047(3) Uani 1 1 d . .
C62 C 0.659(2) 1.0410(14) -0.0782(11) 0.067(5) Uani 1 1 d . .
H62A H 0.6884 1.0537 -0.0356 0.100 Uiso 1 1 calc R U
H62B H 0.7042 0.9718 -0.0799 0.100 Uiso 1 1 calc R U
H62C H 0.5556 1.0407 -0.0770 0.100 Uiso 1 1 calc R U

loop_
_atom_site_aniso_label
_atom_site_aniso_U_11
_atom_site_aniso_U_22
_atom_site_aniso_U_33
_atom_site_aniso_U_23
_atom_site_aniso_U_13
_atom_site_aniso_U_12
Sb1 0.0443(5) 0.0274(4) 0.0332(4) -0.0129(3) 0.0026(3) -0.0119(3)
Ag2 0.0434(5) 0.0388(5) 0.0282(4) -0.0161(3) 0.0001(3) -0.0126(4)
Ag1 0.0487(6) 0.0461(6) 0.0242(4) -0.0065(4) 0.0058(4) -0.0052(4)
F5 0.042(4) 0.043(4) 0.041(4) -0.021(3) 0.001(3) -0.005(3)
N1 0.030(5) 0.034(5) 0.015(4) -0.006(3) -0.003(3) -0.003(4)
N9 0.026(5) 0.020(4) 0.029(4) -0.006(3) -0.001(4) -0.011(4)
F6 0.096(8) 0.027(4) 0.069(6) -0.011(4) 0.019(5) -0.017(5)
F3 0.091(8) 0.066(7) 0.074(7) -0.051(6) -0.039(6) 0.022(6)
N16 0.031(5) 0.028(5) 0.019(4) -0.010(3) 0.007(3) -0.007(4)
F1 0.162(14) 0.041(5) 0.067(7) -0.015(5) -0.054(8) -0.013(7)
N8 0.026(5) 0.030(5) 0.027(4) -0.008(4) 0.007(4) -0.013(4)
N13 0.039(5) 0.031(5) 0.018(4) -0.010(4) 0.003(4) -0.014(4)
C30 0.034(6) 0.025(5) 0.023(5) -0.013(4) 0.001(4) -0.004(4)
N5 0.060(8) 0.030(5) 0.035(5) -0.015(4) -0.008(5) -0.009(5)
N7 0.038(6) 0.037(6) 0.023(4) -0.014(4) 0.008(4) -0.012(4)
N15 0.036(5) 0.031(5) 0.022(4) -0.010(4) -0.001(4) -0.008(4)
N2 0.038(6) 0.033(5) 0.030(5) -0.015(4) -0.004(4) -0.007(4)
N3 0.041(6) 0.046(6) 0.021(4) -0.017(4) 0.001(4) -0.007(5)
N14 0.043(6) 0.027(5) 0.019(4) -0.005(3) 0.002(4) -0.007(4)
N6 0.040(6) 0.035(6) 0.029(5) -0.012(4) 0.004(4) -0.015(5)
C16 0.047(7) 0.028(6) 0.027(5) -0.015(5) 0.003(5) -0.004(5)
C15 0.045(7) 0.024(6) 0.031(6) -0.007(4) -0.003(5) -0.013(5)
N12 0.042(6) 0.025(5) 0.029(5) -0.009(4) 0.008(4) -0.007(4)
C28 0.039(6) 0.034(6) 0.019(5) -0.011(4) 0.008(4) -0.008(5)
N11 0.043(6) 0.030(5) 0.031(5) -0.009(4) -0.002(4) -0.011(4)
C27 0.058(8) 0.024(6) 0.031(6) -0.014(5) 0.004(5) -0.008(6)
C26 0.071(10) 0.022(6) 0.036(7) -0.005(5) 0.010(6) -0.015(6)
F4 0.052(6) 0.046(5) 0.092(8) -0.007(5) 0.009(5) -0.004(4)
C14 0.035(6) 0.028(6) 0.023(5) 0.001(4) -0.004(4) -0.005(5)
C6 0.061(10) 0.032(7) 0.055(8) -0.022(6) -0.007(7) -0.011(7)
C3 0.038(6) 0.030(6) 0.015(4) -0.008(4) -0.005(4) -0.008(5)
C18 0.038(6) 0.023(5) 0.025(5) -0.009(4) 0.005(4) -0.010(5)
N10 0.047(6) 0.028(5) 0.031(5) -0.010(4) 0.005(4) -0.012(5)
C17 0.029(6) 0.026(6) 0.023(5) -0.008(4) 0.008(4) -0.008(4)
C1 0.047(7) 0.024(6) 0.025(5) -0.008(4) 0.001(5) -0.008(5)
N4 0.069(8) 0.037(6) 0.017(4) -0.016(4) -0.010(5) 0.014(5)
C29 0.037(6) 0.027(6) 0.028(5) -0.013(4) -0.003(4) -0.008(5)
C24 0.064(9) 0.033(7) 0.016(5) -0.005(4) 0.003(5) -0.007(6)
C5 0.057(9) 0.025(6) 0.035(6) -0.010(5) -0.008(6) -0.003(6)
C19 0.043(7) 0.034(6) 0.020(5) -0.014(4) 0.010(4) -0.013(5)
C2 0.053(8) 0.027(6) 0.011(4) -0.002(4) 0.003(4) -0.008(5)
C20 0.056(9) 0.024(6) 0.042(7) -0.010(5) 0.005(6) -0.008(6)
C8 0.068(10) 0.041(8) 0.036(7) -0.020(6) -0.015(6) 0.008(7)
C4 0.049(7) 0.030(6) 0.019(5) -0.007(4) -0.003(5) -0.007(5)
C13 0.042(7) 0.025(6) 0.035(6) -0.003(5) -0.010(5) 0.000(5)
F2 0.131(12) 0.047(6) 0.103(10) -0.036(6) 0.016(8) -0.034(7)
C22 0.053(9) 0.031(7) 0.041(7) 0.002(5) 0.014(6) 0.005(6)
C7 0.055(9) 0.042(8) 0.043(7) -0.029(6) -0.016(6) 0.010(7)
C25 0.059(9) 0.035(7) 0.029(6) -0.004(5) -0.004(6) -0.003(6)
C12 0.073(11) 0.036(8) 0.062(10) -0.012(7) -0.025(9) -0.021(8)
C21 0.067(10) 0.039(8) 0.040(7) 0.002(6) 0.007(7) -0.016(7)
C10 0.080(13) 0.035(8) 0.082(12) -0.037(8) -0.043(11) 0.009(8)
C23 0.048(8) 0.043(8) 0.029(6) -0.011(5) 0.001(5) 0.004(6)
C11 0.060(11) 0.031(8) 0.107(16) -0.031(9) -0.034(11) 0.002(7)
C9 0.068(10) 0.049(9) 0.047(8) -0.032(7) -0.021(7) 0.014(8)
Sb2 0.0652(6) 0.0221(4) 0.0333(4) -0.0009(3) -0.0167(4) -0.0095(4)
F9 0.119(11) 0.097(9) 0.043(5) -0.010(5) -0.016(6) -0.041(8)
F11 0.084(8) 0.036(5) 0.123(11) -0.011(6) 0.012(7) -0.015(5)
F12 0.101(10) 0.073(8) 0.072(7) -0.012(6) -0.010(7) -0.017(7)
F7 0.35(4) 0.137(16) 0.089(12) -0.052(11) -0.125(18) 0.025(19)
F8 0.142(13) 0.051(6) 0.065(7) -0.002(5) 0.024(7) -0.002(7)
F10 0.064(7) 0.048(6) 0.169(15) -0.011(8) 0.002(8) -0.028(6)
N51 0.069(8) 0.013(5) 0.036(5) -0.005(4) 0.005(5) -0.009(5)
O61 0.043(5) 0.033(5) 0.058(6) -0.017(4) 0.007(4) -0.016(4)
N61 0.040(6) 0.028(6) 0.050(6) -0.010(5) 0.000(5) -0.011(5)
C51 0.044(8) 0.031(7) 0.045(7) -0.011(5) 0.017(6) -0.021(6)
C52 0.078(11) 0.030(7) 0.040(7) -0.011(5) 0.005(7) -0.005(7)
C53 0.102(14) 0.034(7) 0.038(7) -0.023(6) 0.011(8) -0.009(8)
C61 0.047(9) 0.060(10) 0.069(10) -0.038(9) 0.011(7) -0.023(8)
C63 0.090(14) 0.055(11) 0.060(10) -0.031(8) 0.008(9) -0.005(10)
O51 0.076(8) 0.030(5) 0.034(5) -0.004(4) 0.001(5) -0.014(5)
C62 0.086(14) 0.041(9) 0.068(11) -0.007(8) 0.014(10) -0.023(9)

loop_
_atom_type_symbol
_atom_type_description
_atom_type_scat_dispersion_real
_atom_type_scat_dispersion_imag
_atom_type_scat_source
C C 0.0181 0.0091 'International Tables Vol C Tables 4.2.6.8 and 6.1.1.4'
H H 0.0000 0.0000 'International Tables Vol C Tables 4.2.6.8 and 6.1.1.4'
N N 0.0311 0.0180 'International Tables Vol C Tables 4.2.6.8 and 6.1.1.4'
O O 0.0492 0.0322 'International Tables Vol C Tables 4.2.6.8 and 6.1.1.4'
F F 0.0727 0.0534 'International Tables Vol C Tables 4.2.6.8 and 6.1.1.4'
Ag Ag 0.1306 4.2820 'International Tables Vol C Tables 4.2.6.8 and 6.1.1.4'
Sb Sb -0.0562 5.8946 'International Tables Vol C Tables 4.2.6.8 and 6.1.1.4'

loop_
_geom_angle_atom_site_label_1
_geom_angle_atom_site_label_2
_geom_angle_atom_site_label_3
_geom_angle
_geom_angle_site_symmetry_3
F2 Sb1 F4 178.3(6) .
F2 Sb1 F3 88.5(6) .
F4 Sb1 F3 90.3(6) .
F2 Sb1 F6 90.6(5) .
F4 Sb1 F6 90.7(5) .
F3 Sb1 F6 91.3(5) .
F2 Sb1 F1 91.4(7) .
F4 Sb1 F1 89.7(7) .
F3 Sb1 F1 177.2(5) .
F6 Sb1 F1 91.6(5) .
F2 Sb1 F5 90.6(5) .
F4 Sb1 F5 88.1(4) .
F3 Sb1 F5 89.3(4) .
F6 Sb1 F5 178.7(4) .
F1 Sb1 F5 87.9(4) .
N14 Ag2 N12 126.3(4) .
N14 Ag2 N11 159.4(4) .
N12 Ag2 N11 72.4(4) .
N14 Ag2 N13 69.8(3) .
N12 Ag2 N13 163.8(3) .
N11 Ag2 N13 91.7(3) .
N5 Ag1 N4 167.3(4) .
N5 Ag1 N3 120.8(4) .
N4 Ag1 N3 71.9(4) .
N5 Ag1 N6 72.2(4) .
N4 Ag1 N6 95.1(3) .
N3 Ag1 N6 167.1(4) .
N2 N1 C2 112.3(10) .
N2 N1 C1 120.3(10) .
C2 N1 C1 127.4(11) .
C17 N9 N10 112.5(9) .
C17 N9 C16 129.4(10) .
N10 N9 C16 118.1(10) .
C30 N16 N15 112.5(9) .
C30 N16 C1 128.7(10) 1_556
N15 N16 C1 118.8(10) 1_556
N7 N8 C15 112.4(10) .
N7 N8 C16 118.7(10) .
C15 N8 C16 128.9(11) .
C24 N13 C28 116.8(11) .
C24 N13 Ag2 128.4(9) .
C28 N13 Ag2 114.3(7) .
N16 C30 C29 104.2(10) .
C13 N5 C9 119.1(14) .
C13 N5 Ag1 120.6(9) .
C9 N5 Ag1 120.1(12) .
N8 N7 N6 106.5(10) .
N14 N15 N16 105.1(9) .
N3 N2 N1 106.3(10) .
N2 N3 C3 110.3(10) .
N2 N3 Ag1 135.7(9) .
C3 N3 Ag1 111.3(7) .
N15 N14 C29 110.1(10) .
N15 N14 Ag2 128.9(8) .
C29 N14 Ag2 120.3(7) .
N7 N6 C14 109.3(10) .
N7 N6 Ag1 144.2(8) .
C14 N6 Ag1 104.5(8) .
N8 C16 N9 112.4(10) .
N8 C15 C14 103.6(11) .
C23 N12 C19 118.0(12) .
C23 N12 Ag2 123.7(10) .
C19 N12 Ag2 117.0(8) .
N13 C28 C27 123.6(11) .
N13 C28 C29 114.9(11) .
C27 C28 C29 121.4(11) .
N10 N11 C18 109.8(10) .
N10 N11 Ag2 134.4(8) .
C18 N11 Ag2 111.1(7) .
C26 C27 C28 115.4(13) .
C25 C26 C27 121.8(14) .
N6 C14 C15 108.2(11) .
N6 C14 C13 124.1(12) .
C15 C14 C13 127.7(12) .
C5 C6 C7 119.5(14) .
N3 C3 C2 108.1(10) .
N3 C3 C4 121.4(11) .
C2 C3 C4 130.3(12) .
C17 C18 N11 108.4(10) .
C17 C18 C19 132.0(11) .
N11 C18 C19 119.6(11) .
N11 N10 N9 106.0(10) .
N9 C17 C18 103.3(10) .
N1 C1 N16 112.7(10) 1_554
C8 N4 C4 118.8(14) .
C8 N4 Ag1 122.0(11) .
C4 N4 Ag1 119.1(8) .
N14 C29 C30 108.1(10) .
N14 C29 C28 120.0(10) .
C30 C29 C28 131.9(11) .
N13 C24 C25 123.0(13) .
C4 C5 C6 119.0(14) .
N12 C19 C20 122.2(11) .
N12 C19 C18 115.9(11) .
C20 C19 C18 121.8(11) .
N1 C2 C3 103.0(11) .
C21 C20 C19 117.4(14) .
N4 C8 C7 122.8(16) .
N4 C4 C5 121.9(12) .
N4 C4 C3 115.4(12) .
C5 C4 C3 122.7(12) .
N5 C13 C12 119.3(14) .
N5 C13 C14 117.8(12) .
C12 C13 C14 122.9(14) .
C21 C22 C23 120.0(13) .
C8 C7 C6 118.0(13) .
C26 C25 C24 119.3(12) .
C11 C12 C13 123(2) .
C22 C21 C20 119.7(15) .
C11 C10 C9 119.3(15) .
N12 C23 C22 122.7(13) .
C10 C11 C12 117.7(19) .
N5 C9 C10 121.8(17) .
F8 Sb2 F7 91.5(11) .
F8 Sb2 F12 91.7(6) .
F7 Sb2 F12 91.2(8) .
F8 Sb2 F11 92.2(6) .
F7 Sb2 F11 90.4(9) .
F12 Sb2 F11 175.8(6) .
F8 Sb2 F9 85.3(6) .
F7 Sb2 F9 176.8(11) .
F12 Sb2 F9 89.0(6) .
F11 Sb2 F9 89.6(7) .
F8 Sb2 F10 175.9(7) .
F7 Sb2 F10 92.4(11) .
F12 Sb2 F10 87.0(6) .
F11 Sb2 F10 89.0(6) .
F9 Sb2 F10 90.8(7) .
C51 N51 C52 121.9(12) .
C51 N51 C53 119.3(12) .
C52 N51 C53 118.8(12) .
C61 N61 C62 122.8(15) .
C61 N61 C63 118.9(14) .
C62 N61 C63 118.0(14) .
O51 C51 N51 124.1(14) .
O61 C61 N61 126.8(15) .

loop_
_geom_bond_atom_site_label_1
_geom_bond_atom_site_label_2
_geom_bond_distance
_geom_bond_site_symmetry_2
Sb1 F2 1.783(16) .
Sb1 F4 1.872(11) .
Sb1 F3 1.876(9) .
Sb1 F6 1.877(9) .
Sb1 F1 1.887(10) .
Sb1 F5 1.901(8) .
Ag2 N14 2.259(10) .
Ag2 N12 2.326(11) .
Ag2 N11 2.378(10) .
Ag2 N13 2.522(10) .
Ag1 N5 2.216(12) .
Ag1 N4 2.276(14) .
Ag1 N3 2.419(10) .
Ag1 N6 2.580(11) .
N1 N2 1.340(15) .
N1 C2 1.360(17) .
N1 C1 1.439(15) .
N9 C17 1.351(14) .
N9 N10 1.375(15) .
N9 C16 1.478(15) .
N16 C30 1.339(15) .
N16 N15 1.355(14) .
N16 C1 1.448(15) 1_556
N8 N7 1.340(14) .
N8 C15 1.350(16) .
N8 C16 1.423(15) .
N13 C24 1.350(14) .
N13 C28 1.352(16) .
C30 C29 1.378(16) .
N5 C13 1.328(19) .
N5 C9 1.355(18) .
N7 N6 1.341(15) .
N15 N14 1.324(13) .
N2 N3 1.311(14) .
N3 C3 1.352(17) .
N14 C29 1.355(16) .
N6 C14 1.349(16) .
C15 C14 1.411(18) .
N12 C23 1.329(17) .
N12 C19 1.344(16) .
C28 C27 1.397(19) .
C28 C29 1.497(15) .
N11 N10 1.296(15) .
N11 C18 1.389(16) .
C27 C26 1.396(18) .
C26 C25 1.33(2) .
C14 C13 1.457(19) .
C6 C5 1.39(2) .
C6 C7 1.40(2) .
C3 C2 1.397(16) .
C3 C4 1.464(16) .
C18 C17 1.386(16) .
C18 C19 1.461(16) .
C1 N16 1.448(15) 1_554
N4 C8 1.339(17) .
N4 C4 1.364(18) .
C24 C25 1.36(2) .
C5 C4 1.38(2) .
C19 C20 1.43(2) .
C20 C21 1.390(19) .
C8 C7 1.39(2) .
C13 C12 1.38(2) .
C22 C21 1.35(3) .
C22 C23 1.40(2) .
C12 C11 1.36(2) .
C10 C11 1.35(3) .
C10 C9 1.39(3) .
Sb2 F8 1.825(16) .
Sb2 F7 1.839(13) .
Sb2 F12 1.847(14) .
Sb2 F11 1.852(12) .
Sb2 F9 1.904(10) .
Sb2 F10 1.910(12) .
N51 C51 1.414(16) .
N51 C52 1.424(18) .
N51 C53 1.442(18) .
O61 C61 1.24(2) .
N61 C61 1.33(2) .
N61 C62 1.44(2) .
N61 C63 1.48(2) .
C51 O51 1.177(17) .
